data_8104378
loop_
_publ_author_name
'Ozima, M.'

_publ_section_title
;
 Structure of a high pressure phase Ba9 Ge23 O53 (O H)4
;
_journal_name_full 'Zeitschrift fuer Kristallographie (149,1979-)'
_journal_page_first 125
_journal_page_last 130
_journal_volume 175
_journal_year 1986
_chemical_formula_sum 'Ba9 Ge23 H4 O57'
_chemical_name_systematic 'Ba9 Ge23 O53 (O H)4'
_space_group_IT_number 185
_symmetry_space_group_name_Hall 'P 6c -2'
_symmetry_space_group_name_H-M 'P 63 c m'
_cell_angle_alpha 90
_cell_angle_beta 90
_cell_angle_gamma 120
_cell_formula_units_Z 2
_cell_length_a 11.6784
_cell_length_b 11.6784
_cell_length_c 19.2545
_cell_volume 2274.205
_citation_journal_id_ASTM ZEKRDZ
_cod_data_source_file Ozima_ZEKRDZ_1986_1347.cif
_cod_data_source_block H4Ba9Ge23O57
_cod_original_formula_sum 'H4 Ba9 Ge23 O57'
_cod_database_code 8104378

loop_
_symmetry_equiv_pos_as_xyz
x,y,z
x-y,x,z+1/2
-y,x-y,z
-x,-y,z+1/2
-x+y,-x,z
y,-x+y,z+1/2
y,x,z
-x+y,y,z+1/2
-x,-x+y,z
-y,-x,z+1/2
x-y,-y,z
x,x-y,z+1/2

loop_
_atom_site_label
_atom_site_type_symbol
_atom_site_fract_x
_atom_site_fract_y
_atom_site_fract_z
_atom_site_occupancy
_atom_site_U_iso_or_equiv
Ge2 Ge+4 0.33333 0.66666 0.72607 1 0.0
Ge4 Ge+4 0 0.16165 0.14466 1 0.0
O12 O-2 0.1843 0.5768 0.66816 1 0.0
Ge7 Ge+4 0.15488 0.48501 0.10705 1 0.0
O10 O-2 0.2524 0.5111 0.03396 1 0.0
O9 O-2 0 0.4627 0.31618 1 0.0
Ba3 Ba+2 0 0.30233 0.53016 1 0.0
Ge1 Ge+4 0 0 0 1 0.0
O6 O-2 0.2536 0.5157 0.78506 1 0.0
O3 O-2 0 0.1422 0.05265 1 0.0
O2 O-2 0 0.1313 0.6702 1 0.0
O8 O-2 0 0.4502 0.07014 1 0.0
O11 O-2 0.1218 0.3442 0.38585 1 0.0
O7 O-2 0 0.2197 0.26259 1 0.0
O13 O-2 0.1818 0.5867 0.92248 1 0.0
Ge3 Ge+4 0.33333 0.66666 0.97635 1 0.0
Ge6 Ge+4 0.15277 0.49014 0.34992 1 0.0
O5 O-2 0.1376 0.3401 0.14328 1 0.0
Ge5 Ge+4 0 0.16615 0.35601 1 0.0
Ba2 Ba+2 0 0.31161 0.94781 1 0.0
Ba1 Ba+2 0 0.32357 0.73732 1 0.0
O1 O-2 0 0.1326 0.45 1 0.0
O4 O-2 0 0.1419 0.8366 1 0.0
